data_4127638
loop_
_publ_author_name
'Wang, Tian-Ci'
'Fan, Lian-Feng'
'Shen, Yang'
'Wang, Pu-Sheng'
'Gong, Liu-Zhu'

_publ_section_title
;
 Asymmetric Allylic C-H Alkylation of Allyl Ethers with 2-Acylimidazoles.
;
_journal_issue 27
_journal_name_full 'Journal of the American Chemical Society'
_journal_page_first 10616
_journal_page_last 10620
_journal_paper_doi 10.1021/jacs.9b05247
_journal_volume 141
_journal_year 2019
_chemical_absolute_configuration rmad
_chemical_formula_moiety 'C22 H21 Cl N2 O2'
_chemical_formula_sum 'C22 H21 Cl N2 O2'
_chemical_formula_weight 380.86
_space_group_crystal_system monoclinic
_space_group_IT_number 4
_space_group_name_Hall 'P 2yb'
_space_group_name_H-M_alt 'P 1 21 1'
_symmetry_space_group_name_Hall 'P 2yb'
_symmetry_space_group_name_H-M 'P 1 21 1'
_atom_sites_solution_hydrogens geom
_atom_sites_solution_primary dual
_audit_creation_date 2018-12-21
_audit_creation_method
;
Olex2 1.2
(compiled 2018.05.29 svn.r3508 for OlexSys, GUI svn.r5506)
;
_cell_angle_alpha 90
_cell_angle_beta 107.039(3)
_cell_angle_gamma 90
_cell_formula_units_Z 2
_cell_length_a 10.7278(6)
_cell_length_b 6.6803(4)
_cell_length_c 14.4312(9)
_cell_measurement_reflns_used 9969
_cell_measurement_temperature 170(2)
_cell_measurement_theta_max 55.04
_cell_measurement_theta_min 3.75
_cell_volume 988.81(10)
_computing_cell_refinement 'SAINT v8.37A (Bruker, 2015)'
_computing_data_reduction 'SAINT v8.37A (Bruker, 2015)'
_computing_molecular_graphics 'Olex2 (Dolomanov et al., 2009)'
_computing_publication_material 'Olex2 (Dolomanov et al., 2009)'
_computing_structure_refinement 'ShelXL (Sheldrick, 2015)'
_computing_structure_solution 'ShelXT (Sheldrick, 2015)'
_diffrn_ambient_temperature 170.02
_diffrn_measured_fraction_theta_full 0.995
_diffrn_measured_fraction_theta_max 0.995
_diffrn_measurement_device_type 'Bruker D8 Venture'
_diffrn_measurement_method '\f and \w scans'
_diffrn_radiation_type GaK\a
_diffrn_radiation_wavelength 1.34139
_diffrn_reflns_av_R_equivalents 0.0648
_diffrn_reflns_av_unetI/netI 0.0516
_diffrn_reflns_Laue_measured_fraction_full 0.995
_diffrn_reflns_Laue_measured_fraction_max 0.995
_diffrn_reflns_limit_h_max 13
_diffrn_reflns_limit_h_min -13
_diffrn_reflns_limit_k_max 8
_diffrn_reflns_limit_k_min -8
_diffrn_reflns_limit_l_max 17
_diffrn_reflns_limit_l_min -17
_diffrn_reflns_number 15323
_diffrn_reflns_point_group_measured_fraction_full 0.995
_diffrn_reflns_point_group_measured_fraction_max 0.992
_diffrn_reflns_theta_full 53.594
_diffrn_reflns_theta_max 55.110
_diffrn_reflns_theta_min 3.749
_diffrn_standards_number 0
_exptl_absorpt_coefficient_mu 1.209
_exptl_absorpt_correction_T_max 0.7508
_exptl_absorpt_correction_T_min 0.5123
_exptl_absorpt_correction_type multi-scan
_exptl_absorpt_process_details
'SADABS-2016/2 (Bruker,2016/2) was used for absorption correction. wR2(int) was 0.1457 before and 0.0906 after correction. The Ratio of minimum to maximum transmission is 0.6823. The \l/2 correction factor is Not present.'
_exptl_crystal_colour colourless
_exptl_crystal_density_diffrn 1.279
_exptl_crystal_description prism
_exptl_crystal_F_000 400
_exptl_crystal_size_max 0.1
_exptl_crystal_size_mid 0.02
_exptl_crystal_size_min 0.01
_refine_diff_density_max 0.478
_refine_diff_density_min -0.463
_refine_diff_density_rms 0.045
_refine_ls_abs_structure_details
;
 Flack x determined using 1402 quotients [(I+)-(I-)]/[(I+)+(I-)]
 (Parsons, Flack and Wagner, Acta Cryst. B69 (2013) 249-259).
;
_refine_ls_abs_structure_Flack 0.042(11)
_refine_ls_extinction_method none
_refine_ls_goodness_of_fit_ref 1.112
_refine_ls_hydrogen_treatment constr
_refine_ls_matrix_type full
_refine_ls_number_parameters 254
_refine_ls_number_reflns 3764
_refine_ls_number_restraints 1
_refine_ls_restrained_S_all 1.112
_refine_ls_R_factor_all 0.0518
_refine_ls_R_factor_gt 0.0478
_refine_ls_shift/su_max 0.001
_refine_ls_shift/su_mean 0.000
_refine_ls_structure_factor_coef Fsqd
_refine_ls_weighting_details 'w=1/[\s^2^(Fo^2^)+(0.1000P)^2^] where P=(Fo^2^+2Fc^2^)/3'
_refine_ls_weighting_scheme calc
_refine_ls_wR_factor_gt 0.1407
_refine_ls_wR_factor_ref 0.1465
_reflns_Friedel_coverage 0.826
_reflns_Friedel_fraction_full 0.994
_reflns_Friedel_fraction_max 0.988
_reflns_number_gt 3472
_reflns_number_total 3764
_reflns_threshold_expression 'I > 2\s(I)'
_cod_data_source_file ja9b05247_si_002.cif
_cod_data_source_block 20181221wtc_0m
_cod_database_code 4127638
_shelx_shelxl_version_number 2016/6
_shelx_space_group_comment
;
The symmetry employed for this shelxl refinement is uniquely defined
by the following loop, which should always be used as a source of
symmetry information in preference to the above space-group names.
They are only intended as comments.
;
_shelx_estimated_absorpt_t_max 0.988
_shelx_estimated_absorpt_t_min 0.889
_olex2_refinement_description
;
1. Fixed Uiso
 At 1.2 times of:
  All C(H) groups, All C(H,H) groups
 At 1.5 times of:
  All C(H,H,H) groups
2. Others
 Fixed Sof: H3A(0.6) H3B(0.4) C4(0.6) H4A(0.6) H4B(0.6) C4A(0.4) H4AA(0.4)
 H4AB(0.4)
3.a Ternary CH refined with riding coordinates:
 C1(H1), C2(H2)
3.b Secondary CH2 refined with riding coordinates:
 C16(H16A,H16B)
3.c Aromatic/amide H refined with riding coordinates:
 C3(H3A), C3(H3B), C7(H7), C8(H8), C11(H11), C12(H12), C14(H14), C15(H15),
 C18(H18), C19(H19), C20(H20), C21(H21), C22(H22)
3.d X=CH2 refined with riding coordinates:
 C4(H4A,H4B), C4A(H4AA,H4AB)
3.e Idealised Me refined as rotating group:
 C9(H9A,H9B,H9C)
;
_olex2_submission_special_instructions 'No special instructions were received'

loop_
_space_group_symop_operation_xyz
'x, y, z'
'-x, y+1/2, -z'

loop_
_atom_site_label
_atom_site_type_symbol
_atom_site_fract_x
_atom_site_fract_y
_atom_site_fract_z
_atom_site_U_iso_or_equiv
_atom_site_adp_type
_atom_site_occupancy
_atom_site_site_symmetry_order
_atom_site_calc_flag
_atom_site_refinement_flags_posn
_atom_site_refinement_flags_occupancy
_atom_site_disorder_assembly
_atom_site_disorder_group
Cl1 Cl -0.23021(9) 0.1793(2) 0.04621(9) 0.0873(5) Uani 1 1 d . . . .
O1 O 0.3317(3) 0.7417(4) 0.27946(17) 0.0497(6) Uani 1 1 d . . . .
O2 O 0.5420(2) 0.4507(4) 0.24883(15) 0.0415(5) Uani 1 1 d . . . .
N1 N 0.3552(3) 0.3689(4) 0.45974(19) 0.0402(6) Uani 1 1 d . . . .
N2 N 0.3412(2) 0.6968(3) 0.48231(18) 0.0354(5) Uani 1 1 d . . . .
C1 C 0.3283(3) 0.3849(5) 0.2564(2) 0.0371(6) Uani 1 1 d . . . .
H1 H 0.364202 0.272417 0.302206 0.045 Uiso 1 1 calc R . . .
C2 C 0.4133(3) 0.4079(6) 0.1880(2) 0.0444(8) Uani 1 1 d . . . .
H2 H 0.380519 0.520660 0.141711 0.053 Uiso 1 1 calc R . . .
C3 C 0.4129(4) 0.2173(8) 0.1340(4) 0.0799(15) Uani 1 1 d . . . .
H3A H 0.433732 0.103179 0.174928 0.096 Uiso 0.6 1 calc R P A 1
H3B H 0.326163 0.172941 0.104556 0.096 Uiso 0.4 1 calc R P B 2
C5 C 0.3345(3) 0.5762(4) 0.3156(2) 0.0351(6) Uani 1 1 d . . . .
C6 C 0.3415(3) 0.5465(4) 0.4171(2) 0.0332(6) Uani 1 1 d . . . .
C7 C 0.3644(4) 0.4067(5) 0.5542(2) 0.0456(8) Uani 1 1 d . . . .
H7 H 0.375239 0.307328 0.603024 0.055 Uiso 1 1 calc R . . .
C8 C 0.3560(3) 0.6056(5) 0.5688(2) 0.0415(7) Uani 1 1 d . . . .
H8 H 0.359719 0.669377 0.628378 0.050 Uiso 1 1 calc R . . .
C9 C 0.3209(4) 0.9113(5) 0.4656(3) 0.0487(8) Uani 1 1 d . . . .
H9A H 0.388209 0.965053 0.438944 0.073 Uiso 1 1 calc GR . . .
H9B H 0.326208 0.978388 0.527013 0.073 Uiso 1 1 calc GR . . .
H9C H 0.234723 0.934566 0.419575 0.073 Uiso 1 1 calc GR . . .
C10 C 0.1876(3) 0.3368(5) 0.2021(2) 0.0395(7) Uani 1 1 d . . . .
C11 C 0.1408(3) 0.1437(6) 0.2054(3) 0.0495(8) Uani 1 1 d . . . .
H11 H 0.197577 0.043715 0.241481 0.059 Uiso 1 1 calc R . . .
C12 C 0.0132(4) 0.0946(7) 0.1570(3) 0.0605(10) Uani 1 1 d . . . .
H12 H -0.017843 -0.037634 0.160139 0.073 Uiso 1 1 calc R . . .
C13 C -0.0681(3) 0.2394(7) 0.1042(3) 0.0578(10) Uani 1 1 d . . . .
C14 C -0.0241(4) 0.4315(7) 0.0978(3) 0.0602(11) Uani 1 1 d . . . .
H14 H -0.080721 0.529857 0.060197 0.072 Uiso 1 1 calc R . . .
C15 C 0.1041(3) 0.4790(6) 0.1470(3) 0.0502(8) Uani 1 1 d . . . .
H15 H 0.135045 0.610947 0.142951 0.060 Uiso 1 1 calc R . . .
C16 C 0.6224(4) 0.5394(6) 0.1970(3) 0.0524(9) Uani 1 1 d . . . .
H16A H 0.586737 0.671569 0.171261 0.063 Uiso 1 1 calc R . . .
H16B H 0.624326 0.453161 0.141606 0.063 Uiso 1 1 calc R . . .
C17 C 0.7572(3) 0.5637(5) 0.2639(2) 0.0453(8) Uani 1 1 d . . . .
C18 C 0.8092(4) 0.7509(6) 0.2930(4) 0.0645(11) Uani 1 1 d . . . .
H18 H 0.759869 0.867150 0.267943 0.077 Uiso 1 1 calc R . . .
C19 C 0.9316(5) 0.7709(8) 0.3581(5) 0.0827(15) Uani 1 1 d . . . .
H19 H 0.965973 0.900391 0.377680 0.099 Uiso 1 1 calc R . . .
C20 C 1.0032(4) 0.6054(9) 0.3941(4) 0.0737(13) Uani 1 1 d . . . .
H20 H 1.087262 0.619725 0.439238 0.088 Uiso 1 1 calc R . . .
C21 C 0.9549(4) 0.4173(7) 0.3655(3) 0.0607(10) Uani 1 1 d . . . .
H21 H 1.005378 0.302084 0.390831 0.073 Uiso 1 1 calc R . . .
C22 C 0.8324(4) 0.3967(6) 0.2998(3) 0.0492(8) Uani 1 1 d . . . .
H22 H 0.799618 0.266935 0.279161 0.059 Uiso 1 1 calc R . . .
C4 C 0.3916(9) 0.1778(13) 0.0490(5) 0.073(2) Uani 0.6 1 d . P C 1
H4A H 0.369812 0.281498 0.001907 0.087 Uiso 0.6 1 calc R P C 1
H4B H 0.396604 0.043124 0.029239 0.087 Uiso 0.6 1 calc R P C 1
C4A C 0.4829(13) 0.114(2) 0.1183(10) 0.081(3) Uani 0.4 1 d . P C 2
H4AA H 0.573795 0.139008 0.143192 0.097 Uiso 0.4 1 calc R P C 2
H4AB H 0.452955 -0.001815 0.079794 0.097 Uiso 0.4 1 calc R P C 2

loop_
_atom_site_aniso_label
_atom_site_aniso_U_11
_atom_site_aniso_U_22
_atom_site_aniso_U_33
_atom_site_aniso_U_23
_atom_site_aniso_U_13
_atom_site_aniso_U_12
Cl1 0.0403(5) 0.1315(12) 0.0833(8) -0.0510(8) 0.0074(4) -0.0022(6)
O1 0.0672(15) 0.0359(11) 0.0484(12) 0.0048(11) 0.0210(11) 0.0080(11)
O2 0.0366(11) 0.0473(12) 0.0403(11) 0.0034(10) 0.0108(9) 0.0027(9)
N1 0.0492(15) 0.0313(12) 0.0420(14) -0.0003(11) 0.0162(12) 0.0018(11)
N2 0.0384(12) 0.0267(12) 0.0422(13) -0.0063(10) 0.0136(10) -0.0019(10)
C1 0.0376(15) 0.0374(15) 0.0347(14) -0.0040(13) 0.0081(12) 0.0082(13)
C2 0.0352(15) 0.059(2) 0.0378(15) -0.0096(15) 0.0089(12) 0.0076(15)
C3 0.058(2) 0.096(4) 0.100(3) -0.059(3) 0.045(2) -0.018(2)
C5 0.0335(14) 0.0313(14) 0.0399(15) 0.0000(13) 0.0098(11) 0.0050(11)
C6 0.0322(14) 0.0270(13) 0.0403(15) -0.0049(12) 0.0107(12) 0.0006(11)
C7 0.060(2) 0.0388(16) 0.0409(16) 0.0025(13) 0.0191(15) 0.0028(15)
C8 0.0440(16) 0.0426(16) 0.0391(15) -0.0054(14) 0.0139(13) -0.0031(13)
C9 0.061(2) 0.0309(16) 0.0576(19) -0.0067(14) 0.0236(16) 0.0000(14)
C10 0.0353(15) 0.0467(17) 0.0356(15) -0.0073(13) 0.0089(12) 0.0063(13)
C11 0.0443(17) 0.0470(19) 0.0532(19) -0.0102(16) 0.0080(15) 0.0045(15)
C12 0.0464(19) 0.064(2) 0.069(2) -0.027(2) 0.0146(18) -0.0071(18)
C13 0.0399(17) 0.086(3) 0.0460(18) -0.025(2) 0.0107(14) 0.0040(19)
C14 0.0413(18) 0.089(3) 0.0477(19) 0.003(2) 0.0085(15) 0.019(2)
C15 0.0414(18) 0.062(2) 0.0457(18) 0.0047(16) 0.0100(15) 0.0119(16)
C16 0.0522(19) 0.065(2) 0.0440(16) 0.0033(16) 0.0208(15) -0.0026(17)
C17 0.0452(17) 0.0527(19) 0.0442(16) -0.0030(15) 0.0229(14) -0.0024(15)
C18 0.062(2) 0.0426(19) 0.098(3) -0.004(2) 0.038(2) -0.0001(17)
C19 0.063(3) 0.065(3) 0.126(4) -0.034(3) 0.037(3) -0.024(2)
C20 0.044(2) 0.094(3) 0.085(3) -0.022(3) 0.020(2) -0.019(2)
C21 0.0449(19) 0.072(3) 0.068(2) 0.006(2) 0.0200(17) 0.0038(19)
C22 0.0507(19) 0.0443(18) 0.056(2) -0.0012(16) 0.0208(16) -0.0026(15)
C4 0.099(6) 0.072(5) 0.053(4) -0.029(4) 0.032(4) -0.018(4)
C4A 0.074(7) 0.076(8) 0.093(9) -0.019(7) 0.027(7) 0.002(7)

loop_
_atom_type_symbol
_atom_type_description
_atom_type_scat_dispersion_real
_atom_type_scat_dispersion_imag
_atom_type_scat_source
C C 0.0148 0.0070 'International Tables Vol C Tables 4.2.6.8 and 6.1.1.4'
H H 0.0000 0.0000 'International Tables Vol C Tables 4.2.6.8 and 6.1.1.4'
Cl Cl 0.3294 0.5404 'International Tables Vol C Tables 4.2.6.8 and 6.1.1.4'
N N 0.0253 0.0136 'International Tables Vol C Tables 4.2.6.8 and 6.1.1.4'
O O 0.0412 0.0250 'International Tables Vol C Tables 4.2.6.8 and 6.1.1.4'

loop_
_geom_angle_atom_site_label_1
_geom_angle_atom_site_label_2
_geom_angle_atom_site_label_3
_geom_angle
C16 O2 C2 112.6(2)
C6 N1 C7 105.3(3)
C6 N2 C9 129.3(3)
C8 N2 C6 106.2(2)
C8 N2 C9 124.4(3)
C2 C1 H1 108.3
C5 C1 H1 108.3
C5 C1 C2 109.8(3)
C10 C1 H1 108.3
C10 C1 C2 112.2(2)
C10 C1 C5 109.9(2)
O2 C2 C1 105.9(2)
O2 C2 H2 110.3
O2 C2 C3 110.2(3)
C1 C2 H2 110.3
C3 C2 C1 109.8(3)
C3 C2 H2 110.3
C2 C3 H3A 113.3
C2 C3 H3B 110.6
C4 C3 C2 133.4(7)
C4 C3 H3A 113.3
C4A C3 C2 138.7(8)
C4A C3 H3B 110.6
O1 C5 C1 121.8(3)
O1 C5 C6 122.8(3)
C6 C5 C1 115.4(2)
N1 C6 N2 111.0(2)
N1 C6 C5 123.7(2)
N2 C6 C5 125.3(2)
N1 C7 H7 124.8
C8 C7 N1 110.5(3)
C8 C7 H7 124.8
N2 C8 H8 126.5
C7 C8 N2 107.1(3)
C7 C8 H8 126.5
N2 C9 H9A 109.5
N2 C9 H9B 109.5
N2 C9 H9C 109.5
H9A C9 H9B 109.5
H9A C9 H9C 109.5
H9B C9 H9C 109.5
C11 C10 C1 119.6(3)
C15 C10 C1 121.9(3)
C15 C10 C11 118.5(3)
C10 C11 H11 119.4
C12 C11 C10 121.1(4)
C12 C11 H11 119.4
C11 C12 H12 120.4
C13 C12 C11 119.2(4)
C13 C12 H12 120.4
C12 C13 Cl1 119.1(4)
C12 C13 C14 121.1(3)
C14 C13 Cl1 119.7(3)
C13 C14 H14 120.5
C13 C14 C15 119.1(4)
C15 C14 H14 120.5
C10 C15 C14 121.0(4)
C10 C15 H15 119.5
C14 C15 H15 119.5
O2 C16 H16A 109.9
O2 C16 H16B 109.9
O2 C16 C17 109.0(3)
H16A C16 H16B 108.3
C17 C16 H16A 109.9
C17 C16 H16B 109.9
C18 C17 C16 121.5(3)
C18 C17 C22 118.4(3)
C22 C17 C16 120.1(3)
C17 C18 H18 119.5
C19 C18 C17 120.9(4)
C19 C18 H18 119.5
C18 C19 H19 120.0
C20 C19 C18 120.0(4)
C20 C19 H19 120.0
C19 C20 H20 119.7
C19 C20 C21 120.5(4)
C21 C20 H20 119.7
C20 C21 H21 120.2
C20 C21 C22 119.7(4)
C22 C21 H21 120.2
C17 C22 H22 119.7
C21 C22 C17 120.6(4)
C21 C22 H22 119.7
C3 C4 H4A 120.0
C3 C4 H4B 120.0
H4A C4 H4B 120.0
C3 C4A H4AA 120.0
C3 C4A H4AB 120.0
H4AA C4A H4AB 120.0

loop_
_geom_bond_atom_site_label_1
_geom_bond_atom_site_label_2
_geom_bond_distance
Cl1 C13 1.741(4)
O1 C5 1.219(4)
O2 C2 1.431(4)
O2 C16 1.426(4)
N1 C6 1.325(4)
N1 C7 1.361(4)
N2 C6 1.376(4)
N2 C8 1.356(4)
N2 C9 1.459(4)
C1 H1 1.0000
C1 C2 1.535(4)
C1 C5 1.528(4)
C1 C10 1.518(4)
C2 H2 1.0000
C2 C3 1.493(6)
C3 H3A 0.9500
C3 H3B 0.9500
C3 C4 1.210(8)
C3 C4A 1.093(13)
C5 C6 1.458(4)
C7 H7 0.9500
C7 C8 1.353(5)
C8 H8 0.9500
C9 H9A 0.9800
C9 H9B 0.9800
C9 H9C 0.9800
C10 C11 1.390(5)
C10 C15 1.385(5)
C11 H11 0.9500
C11 C12 1.381(5)
C12 H12 0.9500
C12 C13 1.374(6)
C13 C14 1.380(7)
C14 H14 0.9500
C14 C15 1.386(5)
C15 H15 0.9500
C16 H16A 0.9900
C16 H16B 0.9900
C16 C17 1.493(5)
C17 C18 1.383(6)
C17 C22 1.386(5)
C18 H18 0.9500
C18 C19 1.379(7)
C19 H19 0.9500
C19 C20 1.360(8)
C20 H20 0.9500
C20 C21 1.375(7)
C21 H21 0.9500
C21 C22 1.384(6)
C22 H22 0.9500
C4 H4A 0.9500
C4 H4B 0.9500
C4A H4AA 0.9500
C4A H4AB 0.9500
